data_4134214
loop_
_publ_author_name
'Pearce, Adam J.'
'Harkins, Robin P.'
'Reiner, Benjamin R.'
'Wotal, Alexander C.'
'Dunscomb, Rachel J.'
'Tonks, Ian A.'

_publ_section_title
;
 Multicomponent Pyrazole Synthesis from Alkynes, Nitriles, and Ti Imidos
 via Oxidatively Induced N-N Bond Coupling.
;
_journal_name_full 'Journal of the American Chemical Society'
_journal_paper_doi 10.1021/jacs.9b13173
_journal_year 2020
_chemical_formula_moiety 'C25 H27 Cl2 N3 Ti'
_chemical_formula_sum 'C25 H27 Cl2 N3 Ti'
_chemical_formula_weight 488.29
_space_group_crystal_system monoclinic
_space_group_IT_number 14
_space_group_name_Hall '-P 2ybc'
_space_group_name_H-M_alt 'P 1 21/c 1'
_atom_sites_solution_hydrogens mixed
_audit_creation_method SHELXL-2016/6
_cell_angle_alpha 90
_cell_angle_beta 106.174(2)
_cell_angle_gamma 90
_cell_formula_units_Z 4
_cell_length_a 17.1050(10)
_cell_length_b 9.7060(5)
_cell_length_c 15.0812(8)
_cell_measurement_reflns_used 9921
_cell_measurement_temperature 100(2)
_cell_measurement_theta_max 32.125
_cell_measurement_theta_min 2.435
_cell_volume 2404.7(2)
_computing_cell_refinement 'SAINT, Bruker'
_computing_data_collection 'APEX3, Bruker'
_computing_data_reduction 'SAINT, Bruker'
_computing_molecular_graphics 'Shelxle-(Rev. 825) (Huebschle, C. B. 2011)'
_computing_structure_refinement 'SHELXL-2016/6 (Sheldrick, 2016)'
_computing_structure_solution 'SHELXT 2014/5 (Sheldrick, 2014)'
_diffrn_ambient_temperature 100(2)
_diffrn_measured_fraction_theta_full 1.000
_diffrn_measured_fraction_theta_max 0.997
_diffrn_measurement_device_type '\f and \w scans'
_diffrn_radiation_type MoK\a
_diffrn_radiation_wavelength 0.71073
_diffrn_reflns_av_R_equivalents 0.0523
_diffrn_reflns_av_unetI/netI 0.0500
_diffrn_reflns_Laue_measured_fraction_full 1.000
_diffrn_reflns_Laue_measured_fraction_max 0.997
_diffrn_reflns_limit_h_max 26
_diffrn_reflns_limit_h_min -26
_diffrn_reflns_limit_k_max 14
_diffrn_reflns_limit_k_min -14
_diffrn_reflns_limit_l_max 23
_diffrn_reflns_limit_l_min -23
_diffrn_reflns_number 40761
_diffrn_reflns_point_group_measured_fraction_full 1.000
_diffrn_reflns_point_group_measured_fraction_max 0.997
_diffrn_reflns_theta_full 25.242
_diffrn_reflns_theta_max 33.177
_diffrn_reflns_theta_min 2.437
_diffrn_source 'Bruker Photon-II CMOS'
_exptl_absorpt_coefficient_mu 0.595
_exptl_absorpt_correction_T_max 0.7465
_exptl_absorpt_correction_T_min 0.6770
_exptl_absorpt_correction_type multi-scan
_exptl_absorpt_process_details 'SADABS, R. Blessing, 1995'
_exptl_crystal_colour orange
_exptl_crystal_density_diffrn 1.349
_exptl_crystal_description block
_exptl_crystal_F_000 1016
_exptl_crystal_size_max 0.2
_exptl_crystal_size_mid 0.2
_exptl_crystal_size_min 0.2
_refine_diff_density_max 0.558
_refine_diff_density_min -0.780
_refine_diff_density_rms 0.085
_refine_ls_extinction_method none
_refine_ls_goodness_of_fit_ref 1.057
_refine_ls_hydrogen_treatment mixed
_refine_ls_matrix_type full
_refine_ls_number_parameters 288
_refine_ls_number_reflns 9169
_refine_ls_number_restraints 0
_refine_ls_restrained_S_all 1.057
_refine_ls_R_factor_all 0.0780
_refine_ls_R_factor_gt 0.0407
_refine_ls_shift/su_max 0.001
_refine_ls_shift/su_mean 0.000
_refine_ls_structure_factor_coef Fsqd
_refine_ls_weighting_details 'w=1/[\s^2^(Fo^2^)+(0.0422P)^2^+1.4075P] where P=(Fo^2^+2Fc^2^)/3'
_refine_ls_weighting_scheme calc
_refine_ls_wR_factor_gt 0.0903
_refine_ls_wR_factor_ref 0.1118
_reflns_Friedel_coverage 0.000
_reflns_number_gt 6446
_reflns_number_total 9169
_reflns_threshold_expression 'I > 2\s(I)'
_cod_data_source_file 18182_a.cif
_cod_data_source_block 18182_a
_cod_original_sg_symbol_H-M 'P 21/c'
_cod_database_code 4134214
_shelx_shelxl_version_number 2016/6
_shelx_space_group_comment
;
The symmetry employed for this shelxl refinement is uniquely defined
by the following loop, which should always be used as a source of
symmetry information in preference to the above space-group names.
They are only intended as comments.
;
_shelx_estimated_absorpt_t_min 0.6770
_shelx_estimated_absorpt_t_max 0.7465

loop_
_space_group_symop_operation_xyz
'x, y, z'
'-x, y+1/2, -z+1/2'
'-x, -y, -z'
'x, -y-1/2, z-1/2'

loop_
_atom_site_label
_atom_site_type_symbol
_atom_site_fract_x
_atom_site_fract_y
_atom_site_fract_z
_atom_site_U_iso_or_equiv
_atom_site_adp_type
_atom_site_occupancy
_atom_site_site_symmetry_order
_atom_site_calc_flag
_atom_site_refinement_flags_posn
_atom_site_refinement_flags_adp
_atom_site_refinement_flags_occupancy
_atom_site_disorder_assembly
_atom_site_disorder_group
Ti1 Ti 0.83122(2) 0.25084(3) 0.81131(2) 0.01480(6) Uani 1 1 d . . . . .
Cl1 Cl 0.76771(3) 0.05954(4) 0.73296(3) 0.02107(9) Uani 1 1 d . . . . .
Cl2 Cl 0.89818(3) 0.27953(5) 0.96575(3) 0.02312(9) Uani 1 1 d . . . . .
N1 N 0.82315(9) 0.39576(14) 0.74140(9) 0.0170(3) Uani 1 1 d . . . . .
N2 N 0.72348(9) 0.33286(13) 0.83463(9) 0.0158(2) Uani 1 1 d . . . . .
N3 N 0.94950(9) 0.16474(15) 0.80030(10) 0.0189(3) Uani 1 1 d . . . . .
C1 C 0.77967(10) 0.50900(15) 0.70973(11) 0.0158(3) Uani 1 1 d . . . . .
C2 C 0.71192(10) 0.54103(16) 0.73971(11) 0.0168(3) Uani 1 1 d . . . . .
C3 C 0.68769(10) 0.45235(16) 0.80366(11) 0.0159(3) Uani 1 1 d . . . . .
C4 C 0.80570(10) 0.59334(16) 0.64018(11) 0.0161(3) Uani 1 1 d . . . . .
C5 C 0.81491(11) 0.52958(17) 0.56065(11) 0.0193(3) Uani 1 1 d . . . . .
H5 H 0.806153 0.433210 0.552359 0.023 Uiso 1 1 calc R U . . .
C6 C 0.83678(11) 0.60639(17) 0.49370(12) 0.0216(3) Uani 1 1 d . . . . .
H6 H 0.840605 0.562261 0.438839 0.026 Uiso 1 1 calc R U . . .
C7 C 0.85325(10) 0.74681(17) 0.50523(11) 0.0189(3) Uani 1 1 d . . . . .
C8 C 0.84551(11) 0.80898(17) 0.58533(12) 0.0215(3) Uani 1 1 d . . . . .
H8 H 0.856824 0.904535 0.594781 0.026 Uiso 1 1 calc R U . . .
C9 C 0.82153(11) 0.73417(16) 0.65203(12) 0.0201(3) Uani 1 1 d . . . . .
H9 H 0.815924 0.779185 0.705852 0.024 Uiso 1 1 calc R U . . .
C10 C 0.87782(12) 0.8287(2) 0.43230(13) 0.0261(4) Uani 1 1 d . . . . .
H10A H 0.856608 0.783805 0.372191 0.039 Uiso 1 1 calc R U . . .
H10B H 0.937329 0.833495 0.447754 0.039 Uiso 1 1 calc R U . . .
H10C H 0.855484 0.922111 0.429592 0.039 Uiso 1 1 calc R U . . .
C11 C 0.65938(11) 0.66548(18) 0.70194(12) 0.0226(3) Uani 1 1 d . . . . .
H11A H 0.667566 0.692217 0.642498 0.034 Uiso 1 1 calc R U . . .
H11B H 0.674676 0.742234 0.745562 0.034 Uiso 1 1 calc R U . . .
H11C H 0.601985 0.642304 0.693369 0.034 Uiso 1 1 calc R U . . .
C12 C 0.61706(10) 0.49953(16) 0.83649(11) 0.0178(3) Uani 1 1 d . . . . .
C13 C 0.54195(11) 0.43443(18) 0.80795(12) 0.0220(3) Uani 1 1 d . . . . .
H13 H 0.533999 0.359977 0.765473 0.026 Uiso 1 1 calc R U . . .
C14 C 0.47836(12) 0.4785(2) 0.84172(14) 0.0296(4) Uani 1 1 d . . . . .
H14 H 0.427027 0.433744 0.822388 0.035 Uiso 1 1 calc R U . . .
C15 C 0.48937(13) 0.5869(2) 0.90308(15) 0.0329(5) Uani 1 1 d . . . . .
H15 H 0.445843 0.615867 0.926368 0.039 Uiso 1 1 calc R U . . .
C16 C 0.56369(13) 0.6534(2) 0.93077(14) 0.0297(4) Uani 1 1 d . . . . .
H16 H 0.570949 0.728486 0.972692 0.036 Uiso 1 1 calc R U . . .
C17 C 0.62783(12) 0.61086(18) 0.89754(12) 0.0229(3) Uani 1 1 d . . . . .
H17 H 0.678721 0.657183 0.916204 0.027 Uiso 1 1 calc R U . . .
C18 C 0.68824(10) 0.25437(16) 0.89594(11) 0.0162(3) Uani 1 1 d . . . . .
C19 C 0.64030(11) 0.14070(17) 0.86062(12) 0.0205(3) Uani 1 1 d . . . . .
H19 H 0.632174 0.114456 0.798016 0.025 Uiso 1 1 calc R U . . .
C20 C 0.60418(12) 0.06534(19) 0.91721(13) 0.0242(4) Uani 1 1 d . . . . .
H20 H 0.570994 -0.011927 0.892985 0.029 Uiso 1 1 calc R U . . .
C21 C 0.61649(11) 0.10269(19) 1.00872(12) 0.0236(3) Uani 1 1 d . . . . .
H21 H 0.591244 0.051936 1.047055 0.028 Uiso 1 1 calc R U . . .
C22 C 0.66578(11) 0.21442(18) 1.04414(12) 0.0210(3) Uani 1 1 d . . . . .
H22 H 0.675063 0.238812 1.107235 0.025 Uiso 1 1 calc R U . . .
C23 C 0.70178(10) 0.29114(17) 0.98826(11) 0.0183(3) Uani 1 1 d . . . . .
H23 H 0.735290 0.367901 1.012813 0.022 Uiso 1 1 calc R U . . .
C24 C 0.95717(12) 0.16684(19) 0.70476(13) 0.0254(4) Uani 1 1 d . . . . .
H24A H 0.916024 0.106006 0.665662 0.038 Uiso 1 1 calc R U . . .
H24B H 1.011567 0.134872 0.704977 0.038 Uiso 1 1 calc R U . . .
H24C H 0.948981 0.261011 0.680508 0.038 Uiso 1 1 calc R U . . .
C25 C 0.97075(12) 0.02684(19) 0.84168(14) 0.0274(4) Uani 1 1 d . . . . .
H25A H 0.930320 -0.040450 0.808704 0.041 Uiso 1 1 calc R U . . .
H25B H 0.971289 0.029319 0.906809 0.041 Uiso 1 1 calc R U . . .
H25C H 1.024709 0.000250 0.836945 0.041 Uiso 1 1 calc R U . . .
H1 H 0.9862(15) 0.224(2) 0.8329(17) 0.033(6) Uiso 1 1 d . . . . .

loop_
_atom_site_aniso_label
_atom_site_aniso_U_11
_atom_site_aniso_U_22
_atom_site_aniso_U_33
_atom_site_aniso_U_23
_atom_site_aniso_U_13
_atom_site_aniso_U_12
Ti1 0.01775(13) 0.01258(12) 0.01422(13) 0.00050(9) 0.00471(10) 0.00098(10)
Cl1 0.0225(2) 0.01550(17) 0.0251(2) -0.00421(14) 0.00644(15) -0.00086(14)
Cl2 0.0224(2) 0.0304(2) 0.01544(18) -0.00136(14) 0.00343(15) 0.00047(16)
N1 0.0200(7) 0.0150(6) 0.0174(6) 0.0012(5) 0.0075(5) 0.0016(5)
N2 0.0192(7) 0.0138(6) 0.0148(6) -0.0004(4) 0.0054(5) 0.0000(5)
N3 0.0197(7) 0.0179(6) 0.0196(7) -0.0006(5) 0.0065(6) -0.0011(5)
C1 0.0204(8) 0.0122(6) 0.0150(7) -0.0002(5) 0.0053(6) -0.0002(5)
C2 0.0199(7) 0.0150(7) 0.0153(7) 0.0010(5) 0.0046(6) 0.0008(6)
C3 0.0178(7) 0.0147(7) 0.0146(7) -0.0013(5) 0.0035(6) 0.0003(5)
C4 0.0192(7) 0.0147(7) 0.0147(7) -0.0003(5) 0.0051(6) -0.0003(6)
C5 0.0250(8) 0.0145(7) 0.0207(8) -0.0036(5) 0.0102(7) -0.0020(6)
C6 0.0285(9) 0.0205(8) 0.0181(8) -0.0030(6) 0.0102(7) -0.0012(7)
C7 0.0192(7) 0.0185(7) 0.0194(7) 0.0042(6) 0.0062(6) 0.0011(6)
C8 0.0289(9) 0.0137(7) 0.0224(8) 0.0013(6) 0.0080(7) -0.0020(6)
C9 0.0290(9) 0.0146(7) 0.0178(7) -0.0019(5) 0.0082(6) -0.0014(6)
C10 0.0283(9) 0.0279(9) 0.0235(9) 0.0089(7) 0.0096(7) -0.0008(7)
C11 0.0258(9) 0.0193(8) 0.0236(8) 0.0059(6) 0.0084(7) 0.0062(7)
C12 0.0198(8) 0.0170(7) 0.0171(7) 0.0030(5) 0.0058(6) 0.0030(6)
C13 0.0204(8) 0.0213(8) 0.0231(8) 0.0051(6) 0.0040(6) 0.0019(6)
C14 0.0205(9) 0.0310(10) 0.0385(11) 0.0144(8) 0.0105(8) 0.0047(7)
C15 0.0336(11) 0.0347(10) 0.0378(11) 0.0139(8) 0.0224(9) 0.0160(9)
C16 0.0388(11) 0.0264(9) 0.0276(10) 0.0017(7) 0.0156(8) 0.0116(8)
C17 0.0263(9) 0.0214(8) 0.0221(8) -0.0008(6) 0.0086(7) 0.0042(7)
C18 0.0177(7) 0.0147(7) 0.0166(7) 0.0025(5) 0.0057(5) 0.0024(6)
C19 0.0237(8) 0.0192(7) 0.0188(8) -0.0006(6) 0.0065(6) -0.0022(6)
C20 0.0248(9) 0.0219(8) 0.0266(9) 0.0035(6) 0.0082(7) -0.0042(7)
C21 0.0230(9) 0.0265(8) 0.0226(8) 0.0086(6) 0.0085(7) 0.0026(7)
C22 0.0200(8) 0.0267(8) 0.0162(7) 0.0040(6) 0.0051(6) 0.0058(6)
C23 0.0187(7) 0.0184(7) 0.0177(7) 0.0007(5) 0.0050(6) 0.0037(6)
C24 0.0308(10) 0.0245(8) 0.0253(9) -0.0033(7) 0.0149(8) -0.0035(7)
C25 0.0237(9) 0.0241(9) 0.0350(10) 0.0084(7) 0.0091(8) 0.0066(7)

loop_
_atom_type_symbol
_atom_type_description
_atom_type_scat_dispersion_real
_atom_type_scat_dispersion_imag
_atom_type_scat_source
C C 0.0033 0.0016 'International Tables Vol C Tables 4.2.6.8 and 6.1.1.4'
H H 0.0000 0.0000 'International Tables Vol C Tables 4.2.6.8 and 6.1.1.4'
Cl Cl 0.1484 0.1585 'International Tables Vol C Tables 4.2.6.8 and 6.1.1.4'
N N 0.0061 0.0033 'International Tables Vol C Tables 4.2.6.8 and 6.1.1.4'
Ti Ti 0.2776 0.4457 'International Tables Vol C Tables 4.2.6.8 and 6.1.1.4'

loop_
_geom_angle_atom_site_label_1
_geom_angle_atom_site_label_2
_geom_angle_atom_site_label_3
_geom_angle
_geom_angle_site_symmetry_1
_geom_angle_site_symmetry_3
_geom_angle_publ_flag
N1 Ti1 N2 82.61(6) . . ?
N1 Ti1 N3 100.24(6) . . ?
N2 Ti1 N3 174.93(5) . . ?
N1 Ti1 Cl1 113.21(5) . . ?
N2 Ti1 Cl1 94.59(4) . . ?
N3 Ti1 Cl1 88.16(4) . . ?
N1 Ti1 Cl2 116.57(5) . . ?
N2 Ti1 Cl2 89.84(4) . . ?
N3 Ti1 Cl2 85.13(4) . . ?
Cl1 Ti1 Cl2 130.18(2) . . ?
C1 N1 Ti1 145.33(12) . . ?
C3 N2 C18 116.60(13) . . ?
C3 N2 Ti1 127.04(11) . . ?
C18 N2 Ti1 116.22(10) . . ?
C25 N3 C24 110.16(14) . . ?
C25 N3 Ti1 115.32(11) . . ?
C24 N3 Ti1 113.18(11) . . ?
C25 N3 H1 107.2(15) . . ?
C24 N3 H1 106.8(16) . . ?
Ti1 N3 H1 103.5(15) . . ?
N1 C1 C2 119.86(14) . . ?
N1 C1 C4 117.14(14) . . ?
C2 C1 C4 122.97(14) . . ?
C1 C2 C3 120.42(14) . . ?
C1 C2 C11 121.01(14) . . ?
C3 C2 C11 118.48(14) . . ?
N2 C3 C2 124.46(15) . . ?
N2 C3 C12 118.90(14) . . ?
C2 C3 C12 116.64(14) . . ?
C9 C4 C5 118.67(15) . . ?
C9 C4 C1 122.17(14) . . ?
C5 C4 C1 119.16(14) . . ?
C6 C5 C4 120.29(15) . . ?
C6 C5 H5 119.9 . . ?
C4 C5 H5 119.9 . . ?
C5 C6 C7 121.41(15) . . ?
C5 C6 H6 119.3 . . ?
C7 C6 H6 119.3 . . ?
C8 C7 C6 117.94(15) . . ?
C8 C7 C10 121.22(15) . . ?
C6 C7 C10 120.83(16) . . ?
C7 C8 C9 121.36(15) . . ?
C7 C8 H8 119.3 . . ?
C9 C8 H8 119.3 . . ?
C8 C9 C4 120.29(15) . . ?
C8 C9 H9 119.9 . . ?
C4 C9 H9 119.9 . . ?
C7 C10 H10A 109.5 . . ?
C7 C10 H10B 109.5 . . ?
H10A C10 H10B 109.5 . . ?
C7 C10 H10C 109.5 . . ?
H10A C10 H10C 109.5 . . ?
H10B C10 H10C 109.5 . . ?
C2 C11 H11A 109.5 . . ?
C2 C11 H11B 109.5 . . ?
H11A C11 H11B 109.5 . . ?
C2 C11 H11C 109.5 . . ?
H11A C11 H11C 109.5 . . ?
H11B C11 H11C 109.5 . . ?
C13 C12 C17 119.79(16) . . ?
C13 C12 C3 121.33(15) . . ?
C17 C12 C3 118.88(15) . . ?
C12 C13 C14 119.80(17) . . ?
C12 C13 H13 120.1 . . ?
C14 C13 H13 120.1 . . ?
C15 C14 C13 120.41(19) . . ?
C15 C14 H14 119.8 . . ?
C13 C14 H14 119.8 . . ?
C14 C15 C16 120.07(18) . . ?
C14 C15 H15 120.0 . . ?
C16 C15 H15 120.0 . . ?
C15 C16 C17 120.28(19) . . ?
C15 C16 H16 119.9 . . ?
C17 C16 H16 119.9 . . ?
C16 C17 C12 119.64(18) . . ?
C16 C17 H17 120.2 . . ?
C12 C17 H17 120.2 . . ?
C19 C18 C23 120.18(15) . . ?
C19 C18 N2 118.55(14) . . ?
C23 C18 N2 121.27(14) . . ?
C18 C19 C20 119.83(16) . . ?
C18 C19 H19 120.1 . . ?
C20 C19 H19 120.1 . . ?
C21 C20 C19 120.19(17) . . ?
C21 C20 H20 119.9 . . ?
C19 C20 H20 119.9 . . ?
C20 C21 C22 119.74(16) . . ?
C20 C21 H21 120.1 . . ?
C22 C21 H21 120.1 . . ?
C21 C22 C23 120.66(16) . . ?
C21 C22 H22 119.7 . . ?
C23 C22 H22 119.7 . . ?
C22 C23 C18 119.36(16) . . ?
C22 C23 H23 120.3 . . ?
C18 C23 H23 120.3 . . ?
N3 C24 H24A 109.5 . . ?
N3 C24 H24B 109.5 . . ?
H24A C24 H24B 109.5 . . ?
N3 C24 H24C 109.5 . . ?
H24A C24 H24C 109.5 . . ?
H24B C24 H24C 109.5 . . ?
N3 C25 H25A 109.5 . . ?
N3 C25 H25B 109.5 . . ?
H25A C25 H25B 109.5 . . ?
N3 C25 H25C 109.5 . . ?
H25A C25 H25C 109.5 . . ?
H25B C25 H25C 109.5 . . ?

loop_
_geom_bond_atom_site_label_1
_geom_bond_atom_site_label_2
_geom_bond_distance
_geom_bond_site_symmetry_2
_geom_bond_publ_flag
Ti1 N1 1.7402(13) . ?
Ti1 N2 2.1249(14) . ?
Ti1 N3 2.2375(15) . ?
Ti1 Cl1 2.3041(5) . ?
Ti1 Cl2 2.3082(5) . ?
N1 C1 1.338(2) . ?
N2 C3 1.334(2) . ?
N2 C18 1.452(2) . ?
N3 C25 1.479(2) . ?
N3 C24 1.483(2) . ?
N3 H1 0.89(2) . ?
C1 C2 1.391(2) . ?
C1 C4 1.493(2) . ?
C2 C3 1.437(2) . ?
C2 C11 1.519(2) . ?
C3 C12 1.499(2) . ?
C4 C9 1.395(2) . ?
C4 C5 1.397(2) . ?
C5 C6 1.388(2) . ?
C5 H5 0.9500 . ?
C6 C7 1.393(2) . ?
C6 H6 0.9500 . ?
C7 C8 1.389(2) . ?
C7 C10 1.509(2) . ?
C8 C9 1.392(2) . ?
C8 H8 0.9500 . ?
C9 H9 0.9500 . ?
C10 H10A 0.9800 . ?
C10 H10B 0.9800 . ?
C10 H10C 0.9800 . ?
C11 H11A 0.9800 . ?
C11 H11B 0.9800 . ?
C11 H11C 0.9800 . ?
C12 C13 1.388(2) . ?
C12 C17 1.398(2) . ?
C13 C14 1.391(3) . ?
C13 H13 0.9500 . ?
C14 C15 1.379(3) . ?
C14 H14 0.9500 . ?
C15 C16 1.383(3) . ?
C15 H15 0.9500 . ?
C16 C17 1.390(3) . ?
C16 H16 0.9500 . ?
C17 H17 0.9500 . ?
C18 C19 1.389(2) . ?
C18 C23 1.393(2) . ?
C19 C20 1.392(2) . ?
C19 H19 0.9500 . ?
C20 C21 1.385(3) . ?
C20 H20 0.9500 . ?
C21 C22 1.386(3) . ?
C21 H21 0.9500 . ?
C22 C23 1.390(2) . ?
C22 H22 0.9500 . ?
C23 H23 0.9500 . ?
C24 H24A 0.9800 . ?
C24 H24B 0.9800 . ?
C24 H24C 0.9800 . ?
C25 H25A 0.9800 . ?
C25 H25B 0.9800 . ?
C25 H25C 0.9800 . ?

loop_
_geom_torsion_atom_site_label_1
_geom_torsion_atom_site_label_2
_geom_torsion_atom_site_label_3
_geom_torsion_atom_site_label_4
_geom_torsion
_geom_torsion_site_symmetry_1
_geom_torsion_site_symmetry_2
_geom_torsion_site_symmetry_3
_geom_torsion_site_symmetry_4
_geom_torsion_publ_flag
N2 Ti1 N1 C1 0.2(2) . . . . ?
N3 Ti1 N1 C1 -175.5(2) . . . . ?
Cl1 Ti1 N1 C1 92.1(2) . . . . ?
Cl2 Ti1 N1 C1 -85.9(2) . . . . ?
Ti1 N1 C1 C2 2.2(3) . . . . ?
Ti1 N1 C1 C4 -175.83(15) . . . . ?
N1 C1 C2 C3 -0.8(2) . . . . ?
C4 C1 C2 C3 177.11(14) . . . . ?
N1 C1 C2 C11 -177.40(15) . . . . ?
C4 C1 C2 C11 0.5(2) . . . . ?
C18 N2 C3 C2 -177.39(15) . . . . ?
Ti1 N2 C3 C2 7.0(2) . . . . ?
C18 N2 C3 C12 2.4(2) . . . . ?
Ti1 N2 C3 C12 -173.16(11) . . . . ?
C1 C2 C3 N2 -3.8(2) . . . . ?
C11 C2 C3 N2 172.92(15) . . . . ?
C1 C2 C3 C12 176.39(15) . . . . ?
C11 C2 C3 C12 -6.9(2) . . . . ?
N1 C1 C4 C9 -126.42(18) . . . . ?
C2 C1 C4 C9 55.7(2) . . . . ?
N1 C1 C4 C5 53.3(2) . . . . ?
C2 C1 C4 C5 -124.61(18) . . . . ?
C9 C4 C5 C6 -2.1(3) . . . . ?
C1 C4 C5 C6 178.16(16) . . . . ?
C4 C5 C6 C7 2.6(3) . . . . ?
C5 C6 C7 C8 -1.3(3) . . . . ?
C5 C6 C7 C10 179.36(17) . . . . ?
C6 C7 C8 C9 -0.4(3) . . . . ?
C10 C7 C8 C9 178.91(17) . . . . ?
C7 C8 C9 C4 0.9(3) . . . . ?
C5 C4 C9 C8 0.4(3) . . . . ?
C1 C4 C9 C8 -179.87(16) . . . . ?
N2 C3 C12 C13 -71.0(2) . . . . ?
C2 C3 C12 C13 108.83(18) . . . . ?
N2 C3 C12 C17 108.60(18) . . . . ?
C2 C3 C12 C17 -71.6(2) . . . . ?
C17 C12 C13 C14 -1.3(2) . . . . ?
C3 C12 C13 C14 178.27(16) . . . . ?
C12 C13 C14 C15 0.3(3) . . . . ?
C13 C14 C15 C16 0.6(3) . . . . ?
C14 C15 C16 C17 -0.5(3) . . . . ?
C15 C16 C17 C12 -0.6(3) . . . . ?
C13 C12 C17 C16 1.5(3) . . . . ?
C3 C12 C17 C16 -178.14(16) . . . . ?
C3 N2 C18 C19 103.10(18) . . . . ?
Ti1 N2 C18 C19 -80.84(16) . . . . ?
C3 N2 C18 C23 -76.9(2) . . . . ?
Ti1 N2 C18 C23 99.14(15) . . . . ?
C23 C18 C19 C20 1.5(3) . . . . ?
N2 C18 C19 C20 -178.53(15) . . . . ?
C18 C19 C20 C21 -0.5(3) . . . . ?
C19 C20 C21 C22 -0.8(3) . . . . ?
C20 C21 C22 C23 1.3(3) . . . . ?
C21 C22 C23 C18 -0.3(2) . . . . ?
C19 C18 C23 C22 -1.1(2) . . . . ?
N2 C18 C23 C22 178.97(15) . . . . ?
